data_7206408
loop_
_publ_author_name
'An, Haiyan'
'Liu, Xuan'
'Chen, Hao'
'Han, Zhengbo'
'Zhang, Hua'
'Chen, Zhaofei'

_publ_section_title
;
 Assembling Anderson-type polyoxometalates with manganese(ii) in the
 presence of pyridylacrylic acid ligands: a 2D layer and two polymorphs
;
_journal_issue 17
_journal_name_full CrystEngComm
_journal_page_first 5384
_journal_paper_doi 10.1039/c1ce05391d
_journal_volume 13
_journal_year 2011
_chemical_formula_sum 'C32 H46 Cr Mn Mo6 N4 Na O38'
_chemical_formula_weight 1800.30
_chemical_name_systematic
;
?
;
_space_group_IT_number 2
_symmetry_cell_setting triclinic
_symmetry_space_group_name_Hall '-P 1'
_symmetry_space_group_name_H-M 'P -1'
_atom_sites_solution_hydrogens geom
_atom_sites_solution_primary direct
_atom_sites_solution_secondary difmap
_audit_creation_method SHELXL-97
_cell_angle_alpha 106.238(3)
_cell_angle_beta 94.151(3)
_cell_angle_gamma 91.344(3)
_cell_formula_units_Z 1
_cell_length_a 10.6700(6)
_cell_length_b 10.9118(7)
_cell_length_c 11.7075(7)
_cell_measurement_reflns_used 9492
_cell_measurement_temperature 293(2)
_cell_measurement_theta_max 25.00
_cell_measurement_theta_min 1.92
_cell_volume 1303.92(14)
_computing_molecular_graphics 'Bruker SHELXTL'
_computing_publication_material 'Bruker SHELXTL'
_computing_structure_refinement 'SHELXL-97 (Sheldrick, 1997)'
_computing_structure_solution 'SHELXS-97 (Sheldrick, 1990)'
_diffrn_ambient_temperature 293(2)
_diffrn_detector_area_resol_mean 0.01
_diffrn_measured_fraction_theta_full 0.957
_diffrn_measured_fraction_theta_max 0.957
_diffrn_measurement_device_type 'Bruker Smart Apex CCD'
_diffrn_measurement_method \w-2\q
_diffrn_radiation_monochromator graphite
_diffrn_radiation_source 'fine-focus sealed tube'
_diffrn_radiation_type MoK\a
_diffrn_radiation_wavelength 0.71073
_diffrn_reflns_av_R_equivalents 0.0163
_diffrn_reflns_av_sigmaI/netI 0.0219
_diffrn_reflns_limit_h_max 12
_diffrn_reflns_limit_h_min -12
_diffrn_reflns_limit_k_max 12
_diffrn_reflns_limit_k_min -12
_diffrn_reflns_limit_l_max 13
_diffrn_reflns_limit_l_min -13
_diffrn_reflns_number 9492
_diffrn_reflns_theta_full 25.00
_diffrn_reflns_theta_max 25.00
_diffrn_reflns_theta_min 1.92
_diffrn_standards_decay_% none
_diffrn_standards_interval_count 0
_diffrn_standards_interval_time 0
_diffrn_standards_number 0
_exptl_absorpt_coefficient_mu 1.950
_exptl_absorpt_correction_T_max 0.807
_exptl_absorpt_correction_T_min 0.633
_exptl_absorpt_correction_type empirical
_exptl_absorpt_process_details 'ABSCOR by T.Higashi 8 March, 1995'
_exptl_crystal_colour orange
_exptl_crystal_density_diffrn 2.293
_exptl_crystal_density_method 'not measured'
_exptl_crystal_description block
_exptl_crystal_F_000 882
_exptl_crystal_size_max 0.25
_exptl_crystal_size_mid 0.20
_exptl_crystal_size_min 0.11
_refine_diff_density_max 0.707
_refine_diff_density_min -0.656
_refine_diff_density_rms 0.106
_refine_ls_extinction_method none
_refine_ls_goodness_of_fit_ref 1.029
_refine_ls_hydrogen_treatment constr
_refine_ls_matrix_type full
_refine_ls_number_parameters 379
_refine_ls_number_reflns 4382
_refine_ls_number_restraints 0
_refine_ls_restrained_S_all 1.029
_refine_ls_R_factor_all 0.0292
_refine_ls_R_factor_gt 0.0271
_refine_ls_shift/su_max 0.002
_refine_ls_shift/su_mean 0.000
_refine_ls_structure_factor_coef Fsqd
_refine_ls_weighting_details 'calc w=1/[\s^2^(Fo^2^)+(0.0466P)^2^+2.9666P] where P=(Fo^2^+2Fc^2^)/3'
_refine_ls_weighting_scheme calc
_refine_ls_wR_factor_gt 0.0779
_refine_ls_wR_factor_ref 0.0798
_reflns_number_gt 4116
_reflns_number_total 4382
_reflns_threshold_expression >2sigma(I)
_cod_data_source_file c1ce05391d.txt
_cod_data_source_block mn1
_cod_depositor_comments
;
The following automatic conversions were performed:

'_symmetry_cell_setting' value 'Triclinic' changed to 'triclinic'
according to /home/saulius/struct/CIF-dictionaries/cif_core.dic
dictionary named 'cif_core.dic' version 2.4.1 from 2010-06-29.

Automatic conversion script
Id: cif_fix_values 1715 2011-07-08 13:25:40Z adriana 
;
_cod_original_sg_symbol_H-M P-1
_cod_database_code 7206408

loop_
_symmetry_equiv_pos_as_xyz
'x, y, z'
'-x, -y, -z'

loop_
_atom_site_label
_atom_site_type_symbol
_atom_site_fract_x
_atom_site_fract_y
_atom_site_fract_z
_atom_site_U_iso_or_equiv
_atom_site_adp_type
_atom_site_occupancy
_atom_site_symmetry_multiplicity
_atom_site_calc_flag
_atom_site_refinement_flags
Mo1 Mo -0.01848(3) 1.82439(3) 0.71593(2) 0.01625(10) Uani 1 1 d .
Mo2 Mo 0.21475(3) 1.78876(3) 0.90799(3) 0.01746(10) Uani 1 1 d .
Mo3 Mo 0.23874(3) 1.97048(3) 1.18580(3) 0.01625(10) Uani 1 1 d .
Cr1 Cr 0.0000 2.0000 1.0000 0.01183(17) Uani 1 2 d S
Mn1 Mn 0.0000 1.5000 0.5000 0.01914(17) Uani 1 2 d S
Na1 Na 0.5000 2.0000 1.0000 0.0603(9) Uani 1 2 d S
O1 O 0.1837(2) 1.9941(2) 1.0047(2) 0.0155(5) Uani 1 1 d .
O2 O 0.0215(2) 1.9705(2) 1.1592(2) 0.0162(5) Uani 1 1 d .
O3 O -0.0022(2) 2.1833(2) 1.0874(2) 0.0157(5) Uani 1 1 d .
O4 O 0.1548(2) 1.8398(2) 0.7686(2) 0.0207(5) Uani 1 1 d .
O5 O 0.2089(2) 1.8019(2) 1.0752(2) 0.0212(5) Uani 1 1 d .
O6 O 0.1882(2) 2.1430(2) 1.2428(2) 0.0184(5) Uani 1 1 d .
O7 O -0.0120(3) 1.8885(3) 0.5999(2) 0.0289(6) Uani 1 1 d .
O8 O -0.0434(3) 1.6614(3) 0.6526(2) 0.0271(6) Uani 1 1 d .
O9 O 0.3710(2) 1.8199(3) 0.9023(2) 0.0278(6) Uani 1 1 d .
O10 O 0.1929(3) 1.6257(2) 0.8572(3) 0.0297(6) Uani 1 1 d .
O11 O 0.3942(2) 1.9987(3) 1.1711(2) 0.0253(6) Uani 1 1 d .
O12 O 0.2353(3) 1.9246(3) 1.3147(2) 0.0270(6) Uani 1 1 d .
O13 O 0.1513(2) 1.6186(3) 0.4666(2) 0.0285(6) Uani 1 1 d .
O14 O 0.3150(3) 1.5511(4) 0.5579(4) 0.0540(10) Uani 1 1 d .
O15 O 0.1430(3) 2.2621(3) 0.9334(3) 0.0456(8) Uani 1 1 d .
O16 O 0.3175(3) 2.1555(3) 0.9463(3) 0.0377(7) Uani 1 1 d .
C1 C 0.2678(4) 1.6208(4) 0.5001(4) 0.0269(8) Uani 1 1 d .
C2 C 0.3511(4) 1.7139(4) 0.4653(4) 0.0284(9) Uani 1 1 d .
H2A H 0.3145 1.7756 0.4343 0.034 Uiso 1 1 calc R
C3 C 0.4753(4) 1.7118(4) 0.4772(4) 0.0287(9) Uani 1 1 d .
H3A H 0.5093 1.6517 0.5119 0.034 Uiso 1 1 calc R
C4 C 0.5646(3) 1.7955(4) 0.4407(3) 0.0242(8) Uani 1 1 d .
C5 C 0.5301(4) 1.8892(4) 0.3852(3) 0.0274(8) Uani 1 1 d .
H5A H 0.4454 1.9036 0.3721 0.033 Uiso 1 1 calc R
C6 C 0.7434(4) 1.9392(4) 0.3679(4) 0.0346(10) Uani 1 1 d .
H6A H 0.8048 1.9874 0.3452 0.041 Uiso 1 1 calc R
C7 C 0.7758(3) 1.8478(4) 0.4188(3) 0.0245(8) Uani 1 1 d .
H7A H 0.8606 1.8314 0.4277 0.029 Uiso 1 1 calc R
C8 C 0.6924(4) 1.7792(4) 0.4573(4) 0.0335(9) Uani 1 1 d .
H8A H 0.7202 1.7198 0.4958 0.040 Uiso 1 1 calc R
C9 C 0.2594(4) 2.2457(4) 0.9242(3) 0.0286(9) Uani 1 1 d .
C10 C 0.3316(4) 2.3425(4) 0.8836(4) 0.0282(9) Uani 1 1 d .
H10A H 0.2886 2.4070 0.8623 0.034 Uiso 1 1 calc R
C11 C 0.4546(4) 2.3392(4) 0.8769(3) 0.0264(8) Uani 1 1 d .
H11A H 0.4947 2.2729 0.8978 0.032 Uiso 1 1 calc R
C12 C 0.5338(3) 2.4303(3) 0.8398(3) 0.0216(8) Uani 1 1 d .
C13 C 0.4891(4) 2.5333(4) 0.8021(4) 0.0273(8) Uani 1 1 d .
H13A H 0.4033 2.5461 0.7977 0.033 Uiso 1 1 calc R
C14 C 0.6971(4) 2.5953(4) 0.7774(4) 0.0354(10) Uani 1 1 d .
H14A H 0.7534 2.6499 0.7561 0.042 Uiso 1 1 calc R
C15 C 0.7388(3) 2.4977(3) 0.8135(3) 0.0201(7) Uani 1 1 d .
H15A H 0.8249 2.4860 0.8175 0.024 Uiso 1 1 calc R
C16 C 0.6628(4) 2.4155(4) 0.8444(4) 0.0283(9) Uani 1 1 d .
H16A H 0.6962 2.3482 0.8690 0.034 Uiso 1 1 calc R
N1 N 0.6198(4) 1.9606(4) 0.3499(4) 0.0467(10) Uani 1 1 d .
H1A H 0.5975 2.0185 0.3165 0.056 Uiso 1 1 calc R
N2 N 0.5710(4) 2.6157(4) 0.7715(4) 0.0494(10) Uani 1 1 d .
H2B H 0.5434 2.6793 0.7490 0.059 Uiso 1 1 calc R
OW1 O 0.1268(3) 1.4400(3) 0.6260(2) 0.0310(6) Uani 1 1 d .
OW2 O 0.9845(4) 2.4480(4) 0.8563(5) 0.0770(14) Uani 1 1 d .
OW3 O 1.0182(3) 1.7891(3) 0.3453(3) 0.0452(8) Uani 1 1 d .

loop_
_atom_site_aniso_label
_atom_site_aniso_U_11
_atom_site_aniso_U_22
_atom_site_aniso_U_33
_atom_site_aniso_U_23
_atom_site_aniso_U_13
_atom_site_aniso_U_12
Mo1 0.01405(17) 0.01719(17) 0.01568(16) 0.00170(12) 0.00129(12) -0.00051(12)
Mo2 0.01236(17) 0.01521(17) 0.02268(17) 0.00201(12) 0.00014(12) 0.00257(12)
Mo3 0.01182(16) 0.01931(18) 0.01846(17) 0.00693(12) -0.00006(12) 0.00190(12)
Cr1 0.0091(4) 0.0117(4) 0.0143(4) 0.0032(3) 0.0003(3) 0.0009(3)
Mn1 0.0166(4) 0.0171(4) 0.0219(4) 0.0025(3) 0.0015(3) -0.0006(3)
Na1 0.0565(18) 0.075(2) 0.0346(14) -0.0075(13) 0.0176(13) -0.0454(16)
O1 0.0120(12) 0.0161(12) 0.0178(11) 0.0044(9) -0.0005(9) 0.0001(9)
O2 0.0148(12) 0.0178(12) 0.0160(11) 0.0051(9) 0.0002(9) -0.0010(10)
O3 0.0137(12) 0.0134(12) 0.0199(12) 0.0041(9) 0.0025(9) 0.0006(9)
O4 0.0165(12) 0.0239(13) 0.0216(12) 0.0053(10) 0.0047(10) 0.0006(10)
O5 0.0222(13) 0.0176(13) 0.0245(13) 0.0072(10) 0.0005(10) 0.0040(10)
O6 0.0132(12) 0.0172(12) 0.0237(12) 0.0042(10) 0.0002(10) -0.0017(10)
O7 0.0247(14) 0.0411(17) 0.0219(13) 0.0108(12) 0.0016(11) -0.0012(12)
O8 0.0217(14) 0.0212(14) 0.0318(14) -0.0040(11) 0.0054(11) 0.0006(11)
O9 0.0139(13) 0.0302(15) 0.0346(15) 0.0017(12) 0.0014(11) 0.0016(11)
O10 0.0278(15) 0.0171(13) 0.0392(16) 0.0003(11) 0.0004(12) 0.0028(11)
O11 0.0138(13) 0.0355(16) 0.0269(14) 0.0096(12) 0.0005(10) 0.0011(11)
O12 0.0223(14) 0.0345(16) 0.0278(14) 0.0151(12) 0.0001(11) 0.0023(12)
O13 0.0181(14) 0.0326(16) 0.0364(15) 0.0133(12) -0.0001(11) -0.0042(11)
O14 0.0253(17) 0.067(2) 0.088(3) 0.054(2) -0.0024(17) -0.0043(16)
O15 0.0257(16) 0.053(2) 0.073(2) 0.0420(18) 0.0108(15) -0.0029(15)
O16 0.0308(16) 0.0363(17) 0.0536(19) 0.0242(15) 0.0094(14) -0.0044(14)
C1 0.023(2) 0.025(2) 0.034(2) 0.0093(16) 0.0039(16) 0.0004(16)
C2 0.021(2) 0.030(2) 0.036(2) 0.0127(17) 0.0030(16) -0.0021(17)
C3 0.024(2) 0.033(2) 0.032(2) 0.0134(17) 0.0002(16) -0.0007(17)
C4 0.0174(18) 0.027(2) 0.0257(19) 0.0045(15) -0.0002(15) 0.0002(15)
C5 0.0179(19) 0.033(2) 0.030(2) 0.0084(17) -0.0021(16) 0.0007(16)
C6 0.022(2) 0.040(3) 0.039(2) 0.0083(19) 0.0021(18) -0.0106(18)
C7 0.0063(16) 0.034(2) 0.034(2) 0.0127(17) -0.0021(14) -0.0035(15)
C8 0.024(2) 0.042(3) 0.038(2) 0.0168(19) -0.0011(18) 0.0054(19)
C9 0.027(2) 0.032(2) 0.028(2) 0.0107(17) 0.0044(16) -0.0076(18)
C10 0.025(2) 0.026(2) 0.036(2) 0.0135(17) 0.0053(17) -0.0049(16)
C11 0.032(2) 0.0212(19) 0.0279(19) 0.0100(15) 0.0036(16) -0.0020(17)
C12 0.0205(18) 0.0200(18) 0.0237(18) 0.0053(14) 0.0027(15) -0.0037(15)
C13 0.0210(19) 0.027(2) 0.037(2) 0.0124(17) 0.0063(16) 0.0025(16)
C14 0.027(2) 0.031(2) 0.047(3) 0.0097(19) 0.0100(19) -0.0117(18)
C15 0.0086(16) 0.0184(18) 0.033(2) 0.0074(15) 0.0040(14) -0.0036(14)
C16 0.027(2) 0.023(2) 0.035(2) 0.0095(16) 0.0020(17) 0.0050(17)
N1 0.049(3) 0.046(2) 0.046(2) 0.0170(19) -0.0015(19) 0.000(2)
N2 0.053(3) 0.042(2) 0.060(3) 0.024(2) 0.011(2) 0.005(2)
OW1 0.0315(16) 0.0319(16) 0.0321(15) 0.0128(12) 0.0012(12) 0.0065(12)
OW2 0.034(2) 0.069(3) 0.144(4) 0.055(3) 0.008(2) 0.0092(19)
OW3 0.0349(18) 0.053(2) 0.0477(19) 0.0125(16) 0.0104(15) -0.0076(15)

loop_
_atom_type_symbol
_atom_type_description
_atom_type_scat_dispersion_real
_atom_type_scat_dispersion_imag
_atom_type_scat_source
C C 0.0033 0.0016 'International Tables Vol C Tables 4.2.6.8 and 6.1.1.4'
H H 0.0000 0.0000 'International Tables Vol C Tables 4.2.6.8 and 6.1.1.4'
N N 0.0061 0.0033 'International Tables Vol C Tables 4.2.6.8 and 6.1.1.4'
O O 0.0106 0.0060 'International Tables Vol C Tables 4.2.6.8 and 6.1.1.4'
Cr Cr 0.3209 0.6236 'International Tables Vol C Tables 4.2.6.8 and 6.1.1.4'
Mn Mn 0.3368 0.7283 'International Tables Vol C Tables 4.2.6.8 and 6.1.1.4'
Mo Mo -1.6832 0.6857 'International Tables Vol C Tables 4.2.6.8 and 6.1.1.4'
Na Na 0.0362 0.0249 'International Tables Vol C Tables 4.2.6.8 and 6.1.1.4'

loop_
_geom_angle_atom_site_label_1
_geom_angle_atom_site_label_2
_geom_angle_atom_site_label_3
_geom_angle
_geom_angle_site_symmetry_1
_geom_angle_site_symmetry_3
O7 Mo1 O8 105.83(13) . .
O7 Mo1 O4 98.97(12) . .
O8 Mo1 O4 102.61(12) . .
O7 Mo1 O6 101.35(12) . 2_597
O8 Mo1 O6 96.17(11) . 2_597
O4 Mo1 O6 147.30(10) . 2_597
O7 Mo1 O2 88.12(12) . 2_597
O8 Mo1 O2 163.28(11) . 2_597
O4 Mo1 O2 83.80(10) . 2_597
O6 Mo1 O2 71.61(9) 2_597 2_597
O7 Mo1 O3 157.66(11) . 2_597
O8 Mo1 O3 96.06(11) . 2_597
O4 Mo1 O3 71.37(9) . 2_597
O6 Mo1 O3 80.29(9) 2_597 2_597
O2 Mo1 O3 71.11(8) 2_597 2_597
O9 Mo2 O10 105.66(13) . .
O9 Mo2 O5 100.70(12) . .
O10 Mo2 O5 96.58(12) . .
O9 Mo2 O4 97.43(12) . .
O10 Mo2 O4 101.61(12) . .
O5 Mo2 O4 149.74(10) . .
O9 Mo2 O1 92.34(11) . .
O10 Mo2 O1 160.40(12) . .
O5 Mo2 O1 71.99(9) . .
O4 Mo2 O1 83.30(10) . .
O9 Mo2 O3 160.60(11) . 2_597
O10 Mo2 O3 92.29(11) . 2_597
O5 Mo2 O3 84.14(10) . 2_597
O4 Mo2 O3 71.24(9) . 2_597
O1 Mo2 O3 71.13(8) . 2_597
O9 Mo2 Na1 28.75(9) . .
O10 Mo2 Na1 132.24(9) . .
O5 Mo2 Na1 85.86(8) . .
O4 Mo2 Na1 99.15(7) . .
O1 Mo2 Na1 64.26(6) . .
O3 Mo2 Na1 135.21(6) 2_597 .
O11 Mo3 O12 105.58(13) . .
O11 Mo3 O6 99.71(12) . .
O12 Mo3 O6 99.78(12) . .
O11 Mo3 O5 100.86(12) . .
O12 Mo3 O5 96.94(12) . .
O6 Mo3 O5 148.84(10) . .
O11 Mo3 O1 91.41(11) . .
O12 Mo3 O1 161.45(11) . .
O6 Mo3 O1 84.26(10) . .
O5 Mo3 O1 72.10(9) . .
O11 Mo3 O2 160.78(11) . .
O12 Mo3 O2 92.93(11) . .
O6 Mo3 O2 71.52(9) . .
O5 Mo3 O2 81.57(10) . .
O1 Mo3 O2 71.03(8) . .
O11 Mo3 Na1 28.97(9) . .
O12 Mo3 Na1 131.79(9) . .
O6 Mo3 Na1 102.98(7) . .
O5 Mo3 Na1 84.66(8) . .
O1 Mo3 Na1 63.49(6) . .
O2 Mo3 Na1 134.51(6) . .
O1 Cr1 O1 180.000 . 2_597
O1 Cr1 O3 84.54(10) . 2_597
O1 Cr1 O3 95.46(10) 2_597 2_597
O1 Cr1 O3 95.46(10) . .
O1 Cr1 O3 84.54(10) 2_597 .
O3 Cr1 O3 180.000 2_597 .
O1 Cr1 O2 95.34(10) . 2_597
O1 Cr1 O2 84.66(10) 2_597 2_597
O3 Cr1 O2 85.87(10) 2_597 2_597
O3 Cr1 O2 94.13(10) . 2_597
O1 Cr1 O2 84.66(10) . .
O1 Cr1 O2 95.34(10) 2_597 .
O3 Cr1 O2 94.13(10) 2_597 .
O3 Cr1 O2 85.87(10) . .
O2 Cr1 O2 180.000 2_597 .
O13 Mn1 O13 180.0 . 2_586
O13 Mn1 OW1 90.04(11) . 2_586
O13 Mn1 OW1 89.96(11) 2_586 2_586
O13 Mn1 OW1 89.96(11) . .
O13 Mn1 OW1 90.04(11) 2_586 .
OW1 Mn1 OW1 180.000 2_586 .
O13 Mn1 O8 91.25(10) . 2_586
O13 Mn1 O8 88.75(10) 2_586 2_586
OW1 Mn1 O8 86.79(10) 2_586 2_586
OW1 Mn1 O8 93.21(10) . 2_586
O13 Mn1 O8 88.75(10) . .
O13 Mn1 O8 91.25(10) 2_586 .
OW1 Mn1 O8 93.21(10) 2_586 .
OW1 Mn1 O8 86.79(10) . .
O8 Mn1 O8 180.000 2_586 .
O9 Na1 O9 180.000 2_697 .
O9 Na1 O11 85.43(10) 2_697 2_697
O9 Na1 O11 94.57(9) . 2_697
O9 Na1 O11 94.57(9) 2_697 .
O9 Na1 O11 85.43(10) . .
O11 Na1 O11 180.000 2_697 .
O9 Na1 O16 89.97(9) 2_697 2_697
O9 Na1 O16 90.03(9) . 2_697
O11 Na1 O16 87.93(9) 2_697 2_697
O11 Na1 O16 92.07(9) . 2_697
O9 Na1 O16 90.03(9) 2_697 .
O9 Na1 O16 89.97(9) . .
O11 Na1 O16 92.07(9) 2_697 .
O11 Na1 O16 87.93(9) . .
O16 Na1 O16 180.000 2_697 .
O9 Na1 Mo2 20.53(6) 2_697 2_697
O9 Na1 Mo2 159.47(6) . 2_697
O11 Na1 Mo2 70.68(6) 2_697 2_697
O11 Na1 Mo2 109.32(6) . 2_697
O16 Na1 Mo2 75.63(6) 2_697 2_697
O16 Na1 Mo2 104.37(6) . 2_697
O9 Na1 Mo2 159.47(6) 2_697 .
O9 Na1 Mo2 20.53(6) . .
O11 Na1 Mo2 109.32(6) 2_697 .
O11 Na1 Mo2 70.68(6) . .
O16 Na1 Mo2 104.37(6) 2_697 .
O16 Na1 Mo2 75.63(6) . .
Mo2 Na1 Mo2 180.0 2_697 .
O9 Na1 Mo3 70.34(7) 2_697 2_697
O9 Na1 Mo3 109.66(7) . 2_697
O11 Na1 Mo3 20.42(6) 2_697 2_697
O11 Na1 Mo3 159.58(6) . 2_697
O16 Na1 Mo3 74.77(6) 2_697 2_697
O16 Na1 Mo3 105.23(6) . 2_697
Mo2 Na1 Mo3 52.797(7) 2_697 2_697
Mo2 Na1 Mo3 127.203(7) . 2_697
O9 Na1 Mo3 109.66(7) 2_697 .
O9 Na1 Mo3 70.34(7) . .
O11 Na1 Mo3 159.58(6) 2_697 .
O11 Na1 Mo3 20.42(6) . .
O16 Na1 Mo3 105.23(6) 2_697 .
O16 Na1 Mo3 74.77(6) . .
Mo2 Na1 Mo3 127.203(7) 2_697 .
Mo2 Na1 Mo3 52.797(7) . .
Mo3 Na1 Mo3 180.000 2_697 .
Cr1 O1 Mo3 103.63(10) . .
Cr1 O1 Mo2 103.21(10) . .
Mo3 O1 Mo2 93.98(9) . .
Cr1 O2 Mo1 101.75(10) . 2_597
Cr1 O2 Mo3 100.57(10) . .
Mo1 O2 Mo3 91.92(8) 2_597 .
Cr1 O3 Mo2 101.13(10) . 2_597
Cr1 O3 Mo1 101.25(10) . 2_597
Mo2 O3 Mo1 92.42(8) 2_597 2_597
Mo1 O4 Mo2 120.98(13) . .
Mo3 O5 Mo2 116.84(12) . .
Mo1 O6 Mo3 119.90(12) 2_597 .
Mo1 O8 Mn1 143.44(15) . .
Mo2 O9 Na1 130.73(14) . .
Mo3 O11 Na1 130.61(13) . .
C1 O13 Mn1 127.8(3) . .
C9 O16 Na1 164.8(3) . .
O14 C1 O13 124.6(4) . .
O14 C1 C2 119.1(4) . .
O13 C1 C2 116.3(4) . .
C3 C2 C1 122.2(4) . .
C2 C3 C4 126.1(4) . .
C8 C4 C5 116.4(4) . .
C8 C4 C3 119.0(4) . .
C5 C4 C3 124.6(3) . .
C4 C5 N1 121.0(4) . .
C7 C6 N1 119.2(4) . .
C8 C7 C6 123.0(4) . .
C7 C8 C4 120.7(4) . .
O16 C9 O15 125.2(4) . .
O16 C9 C10 118.2(4) . .
O15 C9 C10 116.7(4) . .
C11 C10 C9 122.0(4) . .
C10 C11 C12 126.1(4) . .
C16 C12 C13 117.3(3) . .
C16 C12 C11 118.0(4) . .
C13 C12 C11 124.7(4) . .
N2 C13 C12 120.6(4) . .
C15 C14 N2 119.9(4) . .
C14 C15 C16 122.9(4) . .
C15 C16 C12 120.1(4) . .
C6 N1 C5 119.7(4) . .
C13 N2 C14 119.2(4) . .

loop_
_geom_bond_atom_site_label_1
_geom_bond_atom_site_label_2
_geom_bond_distance
_geom_bond_site_symmetry_2
Mo1 O7 1.698(3) .
Mo1 O8 1.731(3) .
Mo1 O4 1.894(3) .
Mo1 O6 1.924(2) 2_597
Mo1 O2 2.309(2) 2_597
Mo1 O3 2.323(2) 2_597
Mo2 O9 1.703(3) .
Mo2 O10 1.716(3) .
Mo2 O5 1.928(2) .
Mo2 O4 1.938(2) .
Mo2 O1 2.254(2) .
Mo2 O3 2.298(2) 2_597
Mo2 Na1 3.6803(4) .
Mo3 O11 1.710(3) .
Mo3 O12 1.720(3) .
Mo3 O6 1.918(2) .
Mo3 O5 1.934(2) .
Mo3 O1 2.245(2) .
Mo3 O2 2.317(2) .
Mo3 Na1 3.7194(3) .
Cr1 O1 1.959(2) .
Cr1 O1 1.959(2) 2_597
Cr1 O3 1.977(2) 2_597
Cr1 O3 1.977(2) .
Cr1 O2 1.977(2) 2_597
Cr1 O2 1.977(2) .
Mn1 O13 2.170(3) .
Mn1 O13 2.170(3) 2_586
Mn1 OW1 2.174(3) 2_586
Mn1 OW1 2.174(3) .
Mn1 O8 2.215(3) 2_586
Mn1 O8 2.215(3) .
Na1 O9 2.336(3) 2_697
Na1 O9 2.336(3) .
Na1 O11 2.373(3) 2_697
Na1 O11 2.373(3) .
Na1 O16 2.764(3) 2_697
Na1 O16 2.764(3) .
Na1 Mo2 3.6803(4) 2_697
Na1 Mo3 3.7194(3) 2_697
O2 Mo1 2.309(2) 2_597
O3 Mo2 2.298(2) 2_597
O3 Mo1 2.323(2) 2_597
O6 Mo1 1.924(2) 2_597
O13 C1 1.274(5) .
O14 C1 1.244(5) .
O15 C9 1.267(5) .
O16 C9 1.252(5) .
C1 C2 1.493(6) .
C2 C3 1.325(6) .
C3 C4 1.469(6) .
C4 C8 1.387(6) .
C4 C5 1.399(6) .
C5 N1 1.376(6) .
C6 C7 1.337(6) .
C6 N1 1.357(6) .
C7 C8 1.330(6) .
C9 C10 1.494(5) .
C10 C11 1.321(6) .
C11 C12 1.465(5) .
C12 C16 1.388(6) .
C12 C13 1.398(5) .
C13 N2 1.375(6) .
C14 C15 1.327(6) .
C14 N2 1.368(6) .
C15 C16 1.336(5) .
